data_4124847
loop_
_publ_author_name
'Liao, J.-H.'
'Marking, G.M.'
'Ewbank, M.D.'
'Hsu, K.-F.'
'Rosker, M.J.'
'Kanatzidis, M.G.'
'Matsushita, Y.'
'Borwick, R.'
'Cunningham, P.'

_publ_section_title
;
 Alpha- and beta-(A2 Hg3 M2 S8) (A = K, Rb; M = Ge, Sn): polar quaternary
 chalcogenides with strong nonlinear optical response
;
_journal_name_full 'Journal of the American Chemical Society'
_journal_page_first 9484
_journal_page_last 9493
_journal_volume 125
_journal_year 2003
_chemical_formula_sum 'Ge2 Hg3 K1.6 Rb0.4 S8'
_chemical_name_systematic '(K1.6 Rb0.4) (Hg3 Ge2 S8)'
_space_group_IT_number 5
_symmetry_space_group_name_Hall 'C 2y'
_symmetry_space_group_name_H-M 'C 1 2 1'
_cell_angle_alpha 90
_cell_angle_beta 95.08
_cell_angle_gamma 90
_cell_formula_units_Z 2
_cell_length_a 9.649
_cell_length_b 8.393
_cell_length_c 9.72
_cell_volume 784.073
_citation_journal_id_ASTM JACSAT
_cod_data_source_file Liao_JACSAT_2003_439.cif
_cod_data_source_block Ge2Hg3K1.6Rb0.4S8
_cod_original_cell_volume 784.0731
_cod_database_code 4124847

loop_
_symmetry_equiv_pos_as_xyz
x,y,z
-x,y,-z
x+1/2,y+1/2,z
-x+1/2,y+1/2,-z

loop_
_atom_site_label
_atom_site_type_symbol
_atom_site_fract_x
_atom_site_fract_y
_atom_site_fract_z
_atom_site_occupancy
_atom_site_U_iso_or_equiv
S4 S-2 0.5364 0.2995 0.2574 1 0.0
Hg1 Hg+2 0 0.3592 0.5 1 0.0
K1 K+1 0.2124 0.152 0.227 0.8 0.0
Hg3 Hg+2 0 0.5229 0 1 0.0
S1 S-2 0.7536 0.0192 0.4588 1 0.0
S2 S-2 0.2366 0.5162 0.0796 1 0.0
Ge1 Ge+4 0.2336 0.6623 0.2712 1 0.0
Hg2 Hg+2 0 0.8427 0.5 1 0.0
S3 S-2 0.4193 0.8187 0.2609 1 0.0
Rb1 Rb+1 0.2124 0.152 0.227 0.2 0.0
